data_4105988
loop_
_publ_author_name
'Biao Zhou'
'Akiko Kobayashi'
'Heng-Bo Cui'
'La-Sheng Long'
'Hiroki Fujimori'
'Hayao Kobayashi'

_publ_section_title
;
 Anomalous Dielectric Behavior and Thermal Motion of Water Molecules
 Confined in Channels of Porous Coordination Polymer Crystals
;
_journal_name_full 'Journal of the American Chemical Society'
_journal_page_first 5736
_journal_page_last 5739
_journal_paper_doi 10.1021/ja200978u
_journal_volume 133
_journal_year 2011
_chemical_formula_moiety 'C24 H48 Cu3 Er2 N6 O33 '
_chemical_formula_sum 'C24 H48 Cu3 Er2 N6 O33'
_chemical_formula_weight 1473.82
_space_group_IT_number 165
_symmetry_cell_setting trigonal
_symmetry_Int_Tables_number 165
_symmetry_space_group_name_Hall '-P 3 2"c'
_symmetry_space_group_name_H-M 'P -3 c 1'
_cell_angle_alpha 90.0000
_cell_angle_beta 90.0000
_cell_angle_gamma 120.0000
_cell_formula_units_Z 2
_cell_length_a 13.3473(8)
_cell_length_b 13.3473(8)
_cell_length_c 14.2599(8)
_cell_measurement_reflns_used 7470
_cell_measurement_temperature 273.1
_cell_measurement_theta_max 27.5
_cell_measurement_theta_min 3.5
_cell_volume 2200.1(2)
_computing_cell_refinement CrystalClear
_computing_data_collection CrystalClear
_computing_data_reduction CrystalStructure
_computing_publication_material 'CrystalStructure 3.8'
_computing_structure_refinement SHELXL
_computing_structure_solution SHELXS97
_diffrn_ambient_pressure 100
_diffrn_ambient_temperature 273
_diffrn_detector_area_resol_mean 7.31
_diffrn_measured_fraction_theta_full 1.000
_diffrn_measured_fraction_theta_max 1.000
_diffrn_measurement_device_type 'Rigaku Mercury'
_diffrn_measurement_method \w
_diffrn_radiation_type 'Mo K\a'
_diffrn_radiation_wavelength 0.71070
_diffrn_reflns_av_R_equivalents 0.041
_diffrn_reflns_limit_h_max 17
_diffrn_reflns_limit_h_min -17
_diffrn_reflns_limit_k_max 17
_diffrn_reflns_limit_k_min -17
_diffrn_reflns_limit_l_max 18
_diffrn_reflns_limit_l_min -18
_diffrn_reflns_number 33476
_diffrn_reflns_theta_full 27.47
_diffrn_reflns_theta_max 27.47
_diffrn_reflns_theta_min 3
_exptl_absorpt_coefficient_mu 5.305
_exptl_absorpt_correction_T_max 0.346
_exptl_absorpt_correction_T_min 0.199
_exptl_absorpt_correction_type multi-scan
_exptl_absorpt_process_details 'Jacobson, R. (1998) Private communication'
_exptl_crystal_colour blue
_exptl_crystal_density_diffrn 2.225
_exptl_crystal_description block
_exptl_crystal_F_000 1442.00
_exptl_crystal_size_max 0.20
_exptl_crystal_size_mid 0.20
_exptl_crystal_size_min 0.20
_refine_diff_density_max 1.27
_refine_diff_density_min -0.65
_refine_ls_extinction_method none
_refine_ls_goodness_of_fit_ref 1.185
_refine_ls_hydrogen_treatment refall
_refine_ls_number_parameters 106
_refine_ls_number_reflns 1683
_refine_ls_R_factor_gt 0.0241
_refine_ls_shift/su_max 0.0010
_refine_ls_structure_factor_coef Fsqd
_refine_ls_weighting_details 'w = 1/[\s^2^(Fo^2^)+(0.0328P)^2^+5.7011P] where P=(Fo^2^+2Fc^2^)/3'
_refine_ls_weighting_scheme calc
_refine_ls_wR_factor_ref 0.0723
_reflns_number_gt 1417
_reflns_number_total 1683
_reflns_threshold_expression F^2^>2.0\s(F^2^)
_cod_data_source_file ja200978u_si_007.cif
_cod_data_source_block '__2010702-Cu-Er-00C'
_cod_original_formula_sum 'C24 H48 Cu3 Er2 N6 O33 '
_cod_database_code 4105988

loop_
_symmetry_equiv_pos_site_id
_symmetry_equiv_pos_as_xyz
1 +X,+Y,+Z
2 -Y,+X-Y,+Z
3 -X+Y,-X,+Z
4 -X+Y,+Y,1/2+Z
5 +X,+X-Y,1/2+Z
6 -Y,-X,1/2+Z
7 -X,-Y,-Z
8 +Y,-X+Y,-Z
9 +X-Y,+X,-Z
10 +X-Y,-Y,1/2-Z
11 -X,-X+Y,1/2-Z
12 +Y,+X,1/2-Z

loop_
_atom_site_label
_atom_site_type_symbol
_atom_site_fract_x
_atom_site_fract_y
_atom_site_fract_z
_atom_site_U_iso_or_equiv
_atom_site_adp_type
_atom_site_occupancy
_atom_site_symmetry_multiplicity
_atom_site_calc_flag
_atom_site_refinement_flags
Er(1) Er 0.6667 0.3333 0.666955(16) 0.01317(11) Uani 1.00 3 d S
Cu(1) Cu 0.5000 0.5000 0.5000 0.01939(15) Uani 1.00 2 d S
O(1) O 0.5501(2) 0.3598(2) 0.55926(19) 0.0282(5) Uani 1.00 1 d .
O(2) O 0.4401(2) 0.1927(2) 0.62798(19) 0.0341(6) Uani 1.00 1 d .
O(3) O 0.5980(2) 0.5243(2) 0.39091(18) 0.0278(5) Uani 1.00 1 d .
O(4) O 0.6206(2) 0.4345(2) 0.26997(18) 0.0295(6) Uani 1.00 1 d .
O(5) O 0.2708(8) 0.0000 0.2500 0.162(4) Uani 1.00 2 d S
O(6) O 0.1570(13) 0.148(2) 0.3329(11) 0.441(14) Uani 1.00 1 d .
N(1) N 0.3904(2) 0.3473(2) 0.44087(19) 0.0191(5) Uani 1.00 1 d .
C(1) C 0.4533(3) 0.2678(3) 0.5698(2) 0.0227(7) Uani 1.00 1 d .
C(2) C 0.3526(3) 0.2539(3) 0.5114(2) 0.0232(7) Uani 1.00 1 d .
C(3) C 0.4487(3) 0.3308(3) 0.3589(2) 0.0276(8) Uani 1.00 1 d .
C(4) C 0.5634(2) 0.4367(3) 0.3383(2) 0.0192(6) Uani 1.00 1 d .
H(1) H 0.3271 0.3497 0.4203 0.023 Uiso 1.00 1 c R
H(2) H 0.3171 0.1796 0.4798 0.028 Uiso 1.00 1 c R
H(3) H 0.2950 0.2551 0.5521 0.028 Uiso 1.00 1 c R
H(4) H 0.3990 0.3123 0.3044 0.033 Uiso 1.00 1 c R
H(5) H 0.4605 0.2660 0.3707 0.033 Uiso 1.00 1 c R

loop_
_atom_site_aniso_label
_atom_site_aniso_U_11
_atom_site_aniso_U_22
_atom_site_aniso_U_33
_atom_site_aniso_U_12
_atom_site_aniso_U_13
_atom_site_aniso_U_23
Er(1) 0.01492(12) 0.01492(12) 0.00966(15) 0.00746(6) 0.0000 0.0000
Cu(1) 0.0236(3) 0.0174(3) 0.0181(3) 0.0110(2) 0.0058(2) -0.0021(2)
O(1) 0.0219(13) 0.0286(14) 0.0344(14) 0.0128(11) -0.0082(11) -0.0014(11)
O(2) 0.0537(19) 0.0300(14) 0.0252(13) 0.0258(14) -0.0034(13) 0.0005(11)
O(3) 0.0317(14) 0.0238(13) 0.0252(12) 0.0120(11) 0.0091(10) -0.0043(10)
O(4) 0.0327(14) 0.0355(14) 0.0226(12) 0.0188(12) 0.0083(11) -0.0065(11)
O(5) 0.154(6) 0.267(14) 0.103(6) 0.134(7) 0.032(4) 0.064(8)
O(6) 0.194(15) 0.54(3) 0.35(2) 0.005(17) -0.092(14) -0.22(2)
N(1) 0.0198(13) 0.0241(14) 0.0181(12) 0.0145(12) 0.0006(11) -0.0003(11)
C(1) 0.0318(19) 0.0240(18) 0.0199(15) 0.0197(16) -0.0025(14) -0.0045(14)
C(2) 0.0200(16) 0.0202(16) 0.0250(17) 0.0068(14) -0.0031(13) -0.0010(13)
C(3) 0.0282(19) 0.0292(19) 0.0231(17) 0.0125(16) 0.0017(14) -0.0082(14)
C(4) 0.0223(16) 0.0233(16) 0.0150(15) 0.0135(15) -0.0003(12) -0.0003(12)

loop_
_atom_type_symbol
_atom_type_description
_atom_type_scat_dispersion_real
_atom_type_scat_dispersion_imag
_atom_type_scat_source
C C 0.003 0.002
;
International Tables for Crystallography
(1992, Vol. C, Tables 4.2.6.8 and 6.1.1.4)
;
H H 0.000 0.000
;
International Tables for Crystallography
(1992, Vol. C, Table 6.1.1.4)
;
Cu Cu 0.320 1.265
;
International Tables for Crystallography
(1992, Vol. C, Tables 4.2.6.8 and 6.1.1.4)
;
Er Er -0.259 4.958
;
International Tables for Crystallography
(1992, Vol. C, Tables 4.2.6.8 and 6.1.1.4)
;
N N 0.006 0.003
;
International Tables for Crystallography
(1992, Vol. C, Tables 4.2.6.8 and 6.1.1.4)
;
O O 0.011 0.006
;
International Tables for Crystallography
(1992, Vol. C, Tables 4.2.6.8 and 6.1.1.4)
;

loop_
_geom_angle_atom_site_label_1
_geom_angle_atom_site_label_2
_geom_angle_atom_site_label_3
_geom_angle
_geom_angle_publ_flag
_geom_angle_site_symmetry_1
_geom_angle_site_symmetry_3
O(1) Er(1) O(1) 81.45(11) yes . 2_655
O(1) Er(1) O(1) 81.44(10) yes . 3_665
O(1) Er(1) O(2) 51.02(9) yes . .
O(1) Er(1) O(2) 125.87(10) yes . 2_655
O(1) Er(1) O(2) 68.73(9) yes . 3_665
O(1) Er(1) O(4) 140.96(11) yes . 4_655
O(1) Er(1) O(4) 129.91(9) yes . 5_555
O(1) Er(1) O(4) 81.56(11) yes . 6_665
O(1) Er(1) O(1) 81.46(9) yes 2_655 3_665
O(1) Er(1) O(2) 68.74(10) yes 2_655 .
O(1) Er(1) O(2) 51.04(9) yes 2_655 2_655
O(1) Er(1) O(2) 125.85(9) yes 2_655 3_665
O(1) Er(1) O(4) 129.95(12) yes 2_655 4_655
O(1) Er(1) O(4) 81.61(10) yes 2_655 5_555
O(1) Er(1) O(4) 140.97(8) yes 2_655 6_665
O(1) Er(1) O(2) 125.85(8) yes 3_665 .
O(1) Er(1) O(2) 68.76(11) yes 3_665 2_655
O(1) Er(1) O(2) 51.02(11) yes 3_665 3_665
O(1) Er(1) O(4) 81.59(8) yes 3_665 4_655
O(1) Er(1) O(4) 141.02(13) yes 3_665 5_555
O(1) Er(1) O(4) 129.89(11) yes 3_665 6_665
O(2) Er(1) O(2) 115.90(10) yes . 2_655
O(2) Er(1) O(2) 115.86(11) yes . 3_665
O(2) Er(1) O(4) 151.45(9) yes . 4_655
O(2) Er(1) O(4) 78.92(10) yes . 5_555
O(2) Er(1) O(4) 73.23(9) yes . 6_665
O(2) Er(1) O(2) 115.89(10) yes 2_655 3_665
O(2) Er(1) O(4) 78.93(11) yes 2_655 4_655
O(2) Er(1) O(4) 73.27(11) yes 2_655 5_555
O(2) Er(1) O(4) 151.48(10) yes 2_655 6_665
O(2) Er(1) O(4) 73.24(10) yes 3_665 4_655
O(2) Er(1) O(4) 151.46(8) yes 3_665 5_555
O(2) Er(1) O(4) 78.90(10) yes 3_665 6_665
O(4) Er(1) O(4) 82.90(9) yes 4_655 5_555
O(4) Er(1) O(4) 82.87(11) yes 4_655 6_665
O(4) Er(1) O(4) 82.88(12) yes 5_555 6_665
O(3) Cu(1) N(1) 85.50(10) yes . .
O(3) Cu(1) N(1) 94.50(10) yes . 7_666
O(3) Cu(1) N(1) 94.50(10) yes 7_666 .
O(3) Cu(1) N(1) 85.50(10) yes 7_666 7_666
N(1) Cu(1) N(1) 180.00(19) yes . 7_666
Er(1) O(1) C(1) 102.0(2) yes . .
Er(1) O(2) C(1) 85.4(2) yes . .
Cu(1) O(3) C(4) 114.43(19) yes . .
Er(1) O(4) C(4) 150.2(2) yes 4_654 .
Cu(1) N(1) C(2) 109.77(19) yes . .
Cu(1) N(1) C(3) 108.19(18) yes . .
C(2) N(1) C(3) 113.2(3) yes . .
O(1) C(1) O(2) 121.6(3) yes . .
O(1) C(1) C(2) 117.7(3) yes . .
O(2) C(1) C(2) 120.6(2) yes . .
N(1) C(2) C(1) 111.3(2) yes . .
N(1) C(3) C(4) 112.3(3) yes . .
O(3) C(4) O(4) 122.6(2) yes . .
O(3) C(4) C(3) 118.8(3) yes . .
O(4) C(4) C(3) 118.6(3) yes . .
Cu(1) N(1) H(1) 108.5 no . .
C(2) N(1) H(1) 108.5 no . .
C(3) N(1) H(1) 108.5 no . .
N(1) C(2) H(2) 109.4 no . .
N(1) C(2) H(3) 109.4 no . .
C(1) C(2) H(2) 109.4 no . .
C(1) C(2) H(3) 109.4 no . .
H(2) C(2) H(3) 108.0 no . .
N(1) C(3) H(4) 109.2 no . .
N(1) C(3) H(5) 109.1 no . .
C(4) C(3) H(4) 109.2 no . .
C(4) C(3) H(5) 109.2 no . .
H(4) C(3) H(5) 107.9 no . .

loop_
_geom_bond_atom_site_label_1
_geom_bond_atom_site_label_2
_geom_bond_distance
_geom_bond_publ_flag
_geom_bond_site_symmetry_2
Er(1) O(1) 2.336(3) yes .
Er(1) O(1) 2.335(3) yes 2_655
Er(1) O(1) 2.335(2) yes 3_665
Er(1) O(2) 2.702(3) yes .
Er(1) O(2) 2.701(4) yes 2_655
Er(1) O(2) 2.702(3) yes 3_665
Er(1) O(4) 2.278(2) yes 4_655
Er(1) O(4) 2.277(2) yes 5_555
Er(1) O(4) 2.278(3) yes 6_665
Cu(1) O(3) 1.953(2) yes .
Cu(1) O(3) 1.953(2) yes 7_666
Cu(1) N(1) 2.006(2) yes .
Cu(1) N(1) 2.006(2) yes 7_666
O(1) C(1) 1.270(3) yes .
O(2) C(1) 1.244(5) yes .
O(3) C(4) 1.266(4) yes .
O(4) C(4) 1.248(4) yes .
N(1) C(2) 1.480(4) yes .
N(1) C(3) 1.480(5) yes .
C(1) C(2) 1.511(5) yes .
C(3) C(4) 1.504(4) yes .
N(1) H(1) 0.910 no .
C(2) H(2) 0.970 no .
C(2) H(3) 0.970 no .
C(3) H(4) 0.970 no .
C(3) H(5) 0.970 no .

loop_
_geom_contact_atom_site_label_1
_geom_contact_atom_site_label_2
_geom_contact_distance
_geom_contact_site_symmetry_2
Cu(1) O(2) 3.555(3) 9_556
O(2) O(5) 3.402(9) 5_555
O(2) O(6) 3.496(15) 8_556
O(2) N(1) 2.916(4) 8_556
O(3) O(5) 3.130(2) 3_665
O(4) O(1) 3.014(3) 6_664
O(4) O(2) 3.182(3) 5_554
O(4) O(2) 2.990(3) 6_664
O(4) O(5) 3.458(3) 3_665
O(4) C(1) 3.222(4) 6_664
O(5) O(2) 3.402(3) 5_554
O(5) O(2) 3.402(3) 8_556
O(5) O(3) 3.130(8) 2_655
O(5) O(3) 3.130(8) 11_655
O(5) O(4) 3.458(8) 2_655
O(5) O(4) 3.458(9) 11_655
O(5) O(6) 3.26(2) .
O(5) O(6) 3.446(17) 3_555
O(5) O(6) 3.262(17) 10_555
O(5) O(6) 3.45(2) 12_555
O(5) C(1) 3.554(4) 5_554
O(5) C(1) 3.554(5) 8_556
O(6) O(2) 3.50(2) 9_556
O(6) O(5) 3.26(2) .
O(6) O(5) 3.45(2) 2_555
O(6) O(6) 3.53(2) 2_555
O(6) O(6) 3.53(3) 3_555
O(6) O(6) 2.37(2) 12_555
O(6) N(1) 3.294(15) .
O(6) C(2) 3.406(16) .
O(6) C(3) 3.427(15) .
N(1) O(2) 2.916(5) 9_556
N(1) O(6) 3.294(15) .
C(1) O(5) 3.554(8) 5_555
C(2) O(6) 3.406(16) .
C(3) O(2) 3.460(4) 5_554
C(3) O(6) 3.427(15) .
O(2) H(1) 2.084 8_556
O(2) H(4) 3.374 8_556
O(5) H(3) 2.860 5_554
O(5) H(3) 2.860 8_556
O(6) H(1) 2.798 .
O(6) H(2) 2.870 .
O(6) H(2) 3.585 9_556
O(6) H(3) 3.545 .
O(6) H(3) 3.466 9_556
O(6) H(4) 2.884 .
O(6) H(4) 3.519 12_555
O(6) H(5) 3.579 .
N(1) H(2) 3.387 9_556
C(1) H(1) 2.848 8_556
C(2) H(1) 3.218 8_556
C(2) H(2) 3.376 9_556
C(2) H(3) 3.576 8_556
C(3) H(4) 3.350 12_555
H(1) O(2) 2.084 9_556
H(1) O(6) 2.798 .
H(1) C(1) 2.848 9_556
H(1) C(2) 3.218 9_556
H(1) H(2) 2.742 9_556
H(1) H(3) 3.547 9_556
H(1) H(4) 3.297 12_555
H(2) O(6) 2.870 .
H(2) O(6) 3.585 8_556
H(2) N(1) 3.387 8_556
H(2) C(2) 3.376 8_556
H(2) H(1) 2.742 8_556
H(2) H(3) 2.656 8_556
H(3) O(5) 2.860 5_555
H(3) O(6) 3.545 .
H(3) O(6) 3.466 8_556
H(3) C(2) 3.576 9_556
H(3) H(1) 3.547 8_556
H(3) H(2) 2.656 9_556
H(4) O(2) 2.803 5_554
H(4) O(2) 3.374 9_556
H(4) O(6) 2.884 .
H(4) O(6) 3.519 12_555
H(4) C(3) 3.350 12_555
H(4) H(1) 3.297 12_555
H(4) H(4) 2.535 12_555
H(5) O(2) 3.472 5_554
H(5) O(6) 3.579 .

loop_
_geom_torsion_atom_site_label_1
_geom_torsion_atom_site_label_2
_geom_torsion_atom_site_label_3
_geom_torsion_atom_site_label_4
_geom_torsion
_geom_torsion_site_symmetry_1
_geom_torsion_site_symmetry_3
_geom_torsion_site_symmetry_4
O(1) Er(1) O(1) C(1) 151.6(2) . 2_655 2_655
O(1) Er(1) O(1) C(1) 69.0(2) 2_655 . .
O(1) Er(1) O(1) C(1) 69.0(2) . 3_665 3_665
O(1) Er(1) O(1) C(1) 151.6(2) 3_665 . .
O(1) Er(1) O(2) C(1) 0.5(2) . . .
O(2) Er(1) O(1) C(1) -0.5(2) . . .
O(1) Er(1) O(2) C(1) -34.3(2) . 2_655 2_655
O(2) Er(1) O(1) C(1) 95.7(2) 2_655 . .
O(1) Er(1) O(2) C(1) -95.8(2) . 3_665 3_665
O(2) Er(1) O(1) C(1) -157.0(2) 3_665 . .
O(1) Er(1) O(4) C(4) 163.3(5) . 4_655 4_655
O(4) Er(1) O(1) C(1) -143.3(2) 4_655 . .
O(1) Er(1) O(4) C(4) -60.3(4) . 5_555 5_555
O(4) Er(1) O(1) C(1) -2.4(3) 5_555 . .
O(1) Er(1) O(4) C(4) -131.7(5) . 6_665 6_665
O(4) Er(1) O(1) C(1) -75.7(2) 6_665 . .
O(1) Er(1) O(1) C(1) 151.6(2) 2_655 3_665 3_665
O(1) Er(1) O(1) C(1) 69.0(2) 3_665 2_655 2_655
O(1) Er(1) O(2) C(1) -95.8(2) 2_655 . .
O(2) Er(1) O(1) C(1) -157.0(2) . 2_655 2_655
O(1) Er(1) O(2) C(1) 0.50(19) 2_655 2_655 2_655
O(2) Er(1) O(1) C(1) -0.50(19) 2_655 2_655 2_655
O(1) Er(1) O(2) C(1) -34.4(2) 2_655 3_665 3_665
O(2) Er(1) O(1) C(1) 95.7(2) 3_665 2_655 2_655
O(1) Er(1) O(4) C(4) -60.3(6) 2_655 4_655 4_655
O(4) Er(1) O(1) C(1) -2.4(2) 4_655 2_655 2_655
O(1) Er(1) O(4) C(4) -131.6(4) 2_655 5_555 5_555
O(4) Er(1) O(1) C(1) -75.7(2) 5_555 2_655 2_655
O(1) Er(1) O(4) C(4) 163.3(5) 2_655 6_665 6_665
O(4) Er(1) O(1) C(1) -143.3(2) 6_665 2_655 2_655
O(1) Er(1) O(2) C(1) -34.3(3) 3_665 . .
O(2) Er(1) O(1) C(1) 95.7(2) . 3_665 3_665
O(1) Er(1) O(2) C(1) -95.8(2) 3_665 2_655 2_655
O(2) Er(1) O(1) C(1) -157.0(2) 2_655 3_665 3_665
O(1) Er(1) O(2) C(1) 0.5(2) 3_665 3_665 3_665
O(2) Er(1) O(1) C(1) -0.5(2) 3_665 3_665 3_665
O(1) Er(1) O(4) C(4) -131.6(6) 3_665 4_655 4_655
O(4) Er(1) O(1) C(1) -75.7(2) 4_655 3_665 3_665
O(1) Er(1) O(4) C(4) 163.3(3) 3_665 5_555 5_555
O(4) Er(1) O(1) C(1) -143.3(2) 5_555 3_665 3_665
O(1) Er(1) O(4) C(4) -60.3(6) 3_665 6_665 6_665
O(4) Er(1) O(1) C(1) -2.4(2) 6_665 3_665 3_665
O(2) Er(1) O(2) C(1) 24.9(2) . 2_655 2_655
O(2) Er(1) O(2) C(1) -115.9(2) 2_655 . .
O(2) Er(1) O(2) C(1) -115.9(2) . 3_665 3_665
O(2) Er(1) O(2) C(1) 24.9(2) 3_665 . .
O(2) Er(1) O(4) C(4) 63.1(7) . 4_655 4_655
O(4) Er(1) O(2) C(1) 127.6(3) 4_655 . .
O(2) Er(1) O(4) C(4) -61.8(4) . 5_555 5_555
O(4) Er(1) O(2) C(1) 179.0(2) 5_555 . .
O(2) Er(1) O(4) C(4) 176.6(5) . 6_665 6_665
O(4) Er(1) O(2) C(1) 93.2(2) 6_665 . .
O(2) Er(1) O(2) C(1) 24.9(2) 2_655 3_665 3_665
O(2) Er(1) O(2) C(1) -115.9(2) 3_665 2_655 2_655
O(2) Er(1) O(4) C(4) -61.8(6) 2_655 4_655 4_655
O(4) Er(1) O(2) C(1) 179.0(2) 4_655 2_655 2_655
O(2) Er(1) O(4) C(4) 176.6(4) 2_655 5_555 5_555
O(4) Er(1) O(2) C(1) 93.2(2) 5_555 2_655 2_655
O(2) Er(1) O(4) C(4) 63.0(6) 2_655 6_665 6_665
O(4) Er(1) O(2) C(1) 127.7(2) 6_665 2_655 2_655
O(2) Er(1) O(4) C(4) 176.7(6) 3_665 4_655 4_655
O(4) Er(1) O(2) C(1) 93.2(2) 4_655 3_665 3_665
O(2) Er(1) O(4) C(4) 63.0(5) 3_665 5_555 5_555
O(4) Er(1) O(2) C(1) 127.7(2) 5_555 3_665 3_665
O(2) Er(1) O(4) C(4) -61.8(5) 3_665 6_665 6_665
O(4) Er(1) O(2) C(1) 179.0(2) 6_665 3_665 3_665
O(4) Er(1) O(4) C(4) 96.1(4) 4_655 5_555 5_555
O(4) Er(1) O(4) C(4) 12.5(5) 5_555 4_655 4_655
O(4) Er(1) O(4) C(4) 12.4(5) 4_655 6_665 6_665
O(4) Er(1) O(4) C(4) 96.2(6) 6_665 4_655 4_655
O(4) Er(1) O(4) C(4) 96.1(5) 5_555 6_665 6_665
O(4) Er(1) O(4) C(4) 12.4(4) 6_665 5_555 5_555
O(3) Cu(1) N(1) C(2) 131.8(2) . . .
O(3) Cu(1) N(1) C(3) 7.8(2) . . .
N(1) Cu(1) O(3) C(4) -7.9(3) . . .
O(3) Cu(1) N(1) C(2) 48.2(2) . 7_666 7_666
O(3) Cu(1) N(1) C(3) 172.2(2) . 7_666 7_666
N(1) Cu(1) O(3) C(4) 172.1(3) 7_666 . .
O(3) Cu(1) N(1) C(2) -48.2(2) 7_666 . .
O(3) Cu(1) N(1) C(3) -172.2(2) 7_666 . .
N(1) Cu(1) O(3) C(4) -172.1(3) . 7_666 7_666
O(3) Cu(1) N(1) C(2) -131.8(2) 7_666 7_666 7_666
O(3) Cu(1) N(1) C(3) -7.8(2) 7_666 7_666 7_666
N(1) Cu(1) O(3) C(4) 7.9(3) 7_666 7_666 7_666
Er(1) O(1) C(1) O(2) 1.0(4) . . .
Er(1) O(1) C(1) C(2) 179.0(3) . . .
Er(1) O(2) C(1) O(1) -0.9(4) . . .
Er(1) O(2) C(1) C(2) -178.8(3) . . .
Cu(1) O(3) C(4) O(4) -174.2(3) . . .
Cu(1) O(3) C(4) C(3) 5.9(5) . . .
Er(1) O(4) C(4) O(3) 154.9(3) 4_654 . .
Er(1) O(4) C(4) C(3) -25.1(8) 4_654 . .
Cu(1) N(1) C(2) C(1) -43.9(4) . . .
Cu(1) N(1) C(3) C(4) -6.8(4) . . .
C(2) N(1) C(3) C(4) -128.7(3) . . .
C(3) N(1) C(2) C(1) 77.1(3) . . .
O(1) C(1) C(2) N(1) 7.5(5) . . .
O(2) C(1) C(2) N(1) -174.5(3) . . .
N(1) C(3) C(4) O(3) 1.0(5) . . .
N(1) C(3) C(4) O(4) -179.0(3) . . .
